data_7102646
loop_
_publ_author_name
N.Christinat
R.Scopelliti
K.Severin

_publ_section_title
;
A new method for the synthesis of boronate macrocycles
;
_journal_issue 10
_journal_name_full 'Chemical communications (Cambridge, England)'
_journal_page_first 1158
_journal_page_last 1159
_journal_paper_doi 10.1039/b402510e
_journal_year 2004
_chemical_formula_moiety 'C44 H20 B4 F12 N4 O8, 2(C6 H6)'
_chemical_formula_sum 'C56 H32 B4 F12 N4 O8'
_chemical_formula_weight 1160.10
_chemical_name_systematic
;
?
;
_space_group_IT_number 2
_symmetry_cell_setting triclinic
_symmetry_space_group_name_Hall '-P 1'
_symmetry_space_group_name_H-M 'P -1'
_atom_sites_solution_hydrogens geom
_atom_sites_solution_primary direct
_atom_sites_solution_secondary difmap
_audit_creation_method SHELXL-97
_cell_angle_alpha 80.64(7)
_cell_angle_beta 85.41(4)
_cell_angle_gamma 80.58(4)
_cell_formula_units_Z 2
_cell_length_a 13.538(4)
_cell_length_b 13.595(10)
_cell_length_c 13.813(12)
_cell_measurement_reflns_used 636
_cell_measurement_temperature 140(2)
_cell_measurement_theta_max 12.65335
_cell_measurement_theta_min 1.4998
_cell_volume 2471(3)
_computing_cell_refinement 'Oxford Diffraction CrysAlis RED'
_computing_data_collection 'marresearch mar345'
_computing_data_reduction 'Oxford Diffraction CrysAlis RED'
_computing_molecular_graphics 'Bruker SHELXTL'
_computing_publication_material 'Bruker SHELXTL'
_computing_structure_refinement 'SHELXL-97 (Sheldrick, 1997)'
_computing_structure_solution 'SHELXS-97 (Sheldrick, 1990)'
_diffrn_ambient_temperature 140(2)
_diffrn_measured_fraction_theta_full 0.938
_diffrn_measured_fraction_theta_max 0.938
_diffrn_measurement_device_type 'marresearch mar345 IPDS'
_diffrn_measurement_method '60 images with deltaphi = 3 deg. and exp. time = 180 sec.'
_diffrn_radiation_monochromator graphite
_diffrn_radiation_source 'fine-focus sealed tube'
_diffrn_radiation_type MoK\a
_diffrn_radiation_wavelength 0.71070
_diffrn_reflns_av_R_equivalents 0.1172
_diffrn_reflns_av_sigmaI/netI 0.1989
_diffrn_reflns_limit_h_max 15
_diffrn_reflns_limit_h_min -14
_diffrn_reflns_limit_k_max 16
_diffrn_reflns_limit_k_min -16
_diffrn_reflns_limit_l_max 16
_diffrn_reflns_limit_l_min -16
_diffrn_reflns_number 16104
_diffrn_reflns_theta_full 25.02
_diffrn_reflns_theta_max 25.02
_diffrn_reflns_theta_min 2.99
_exptl_absorpt_coefficient_mu 0.133
_exptl_absorpt_correction_T_max 1.2427
_exptl_absorpt_correction_T_min 0.8806
_exptl_absorpt_correction_type multi-scan
_exptl_absorpt_process_details
;
[c.f. r.h. blessing, acta cryst. (1995), a51, 33-38]
;
_exptl_crystal_colour colourless
_exptl_crystal_density_diffrn 1.559
_exptl_crystal_density_method 'not measured'
_exptl_crystal_description block
_exptl_crystal_F_000 1176
_exptl_crystal_size_max 0.14
_exptl_crystal_size_mid 0.14
_exptl_crystal_size_min 0.14
_refine_diff_density_max 0.333
_refine_diff_density_min -0.283
_refine_diff_density_rms 0.073
_refine_ls_extinction_coef 0.0003(12)
_refine_ls_extinction_expression Fc^*^=kFc[1+0.001xFc^2^\l^3^/sin(2\q)]^-1/4^
_refine_ls_extinction_method SHELXL
_refine_ls_goodness_of_fit_ref 0.814
_refine_ls_hydrogen_treatment mixed
_refine_ls_matrix_type full
_refine_ls_number_parameters 798
_refine_ls_number_reflns 8192
_refine_ls_number_restraints 8
_refine_ls_restrained_S_all 0.817
_refine_ls_R_factor_all 0.2037
_refine_ls_R_factor_gt 0.0774
_refine_ls_shift/su_max 0.000
_refine_ls_shift/su_mean 0.000
_refine_ls_structure_factor_coef Fsqd
_refine_ls_weighting_details 'calc w=1/[\s^2^(Fo^2^)+(0.0961P)^2^+0.0000P] where P=(Fo^2^+2Fc^2^)/3'
_refine_ls_weighting_scheme calc
_refine_ls_wR_factor_gt 0.1810
_refine_ls_wR_factor_ref 0.2432
_reflns_number_gt 2338
_reflns_number_total 8192
_reflns_threshold_expression >2sigma(I)
_cod_data_source_file b402510e.txt
_cod_data_source_block 3
_cod_depositor_comments
;
The following automatic conversions were performed:
'_symmetry_cell_setting' value 'Triclinic' changed to 'triclinic'
according to '/home/saulius/struct/CIF-dictionaries/cif_core.dic'
dictionary named 'cif_core.dic' version 2.4.1 from 2010-06-29.

Automatic conversion script
Id: cif_fix_enum 1527 2010-12-29 10:47:43Z saulius 
;
_cod_original_sg_symbol_H-M P-1
_cod_database_code 7102646

loop_
_symmetry_equiv_pos_as_xyz
'x, y, z'
'-x, -y, -z'

loop_
_atom_site_label
_atom_site_type_symbol
_atom_site_fract_x
_atom_site_fract_y
_atom_site_fract_z
_atom_site_U_iso_or_equiv
_atom_site_adp_type
_atom_site_occupancy
_atom_site_symmetry_multiplicity
_atom_site_calc_flag
_atom_site_refinement_flags
_atom_site_disorder_assembly
_atom_site_disorder_group
F1 F -0.0636(3) 0.4581(3) 0.3320(3) 0.0837(14) Uani 1 1 d . . .
F2A F -0.0770(4) 0.6188(4) 0.4210(5) 0.085(2) Uani 0.759(10) 1 d PD A 1
F2B F 0.2782(11) 0.5984(15) 0.3847(15) 0.102(9) Uani 0.241(10) 1 d PD A 2
F3 F 0.2859(3) 0.4398(3) 0.2992(3) 0.0790(13) Uani 1 1 d . . .
F4 F 0.2521(3) 0.2564(4) -0.1444(4) 0.0831(13) Uani 1 1 d . . .
F5A F 0.2796(6) 0.2465(7) -0.3364(7) 0.109(4) Uani 0.614(12) 1 d PD B 1
F5B F 0.2940(10) 0.5911(12) -0.4039(10) 0.134(8) Uani 0.386(12) 1 d PD B 2
F6 F 0.2704(3) 0.6030(4) -0.2127(3) 0.0812(13) Uani 1 1 d . . .
F7 F 0.7043(3) 0.2539(4) 0.0517(4) 0.0883(14) Uani 1 1 d . . .
F8A F 0.6520(4) 0.0255(5) 0.3979(4) 0.083(3) Uani 0.735(11) 1 d PD C 1
F8B F 0.8672(10) 0.1630(18) 0.1636(17) 0.136(10) Uani 0.265(11) 1 d PD C 2
F9 F 0.4922(3) 0.1183(4) 0.3062(3) 0.0994(16) Uani 1 1 d . . .
F10 F 0.2971(3) -0.1519(3) 0.1566(3) 0.0734(12) Uani 1 1 d . . .
F11A F 0.1723(5) -0.2816(5) 0.1611(6) 0.075(3) Uani 0.530(10) 1 d PD D 1
F11B F -0.0958(5) -0.0169(7) 0.1070(8) 0.086(4) Uani 0.470(10) 1 d PD D 2
F12 F 0.0296(3) 0.1155(3) 0.1084(4) 0.0872(14) Uani 1 1 d . . .
O1 O 0.1837(3) 0.3766(3) 0.1518(3) 0.0576(12) Uani 1 1 d . . .
O2 O 0.0312(3) 0.3260(3) 0.2195(4) 0.0602(12) Uani 1 1 d . . .
O3 O 0.3318(3) 0.3482(3) -0.0036(3) 0.0556(12) Uani 1 1 d . . .
O4 O 0.2664(3) 0.5196(3) -0.0161(3) 0.0558(12) Uani 1 1 d . . .
O5 O 0.4086(3) 0.1772(3) 0.1358(3) 0.0534(12) Uani 1 1 d . . .
O6 O 0.5248(3) 0.2147(3) 0.0022(3) 0.0579(12) Uani 1 1 d . . .
O7 O 0.1987(3) 0.1643(3) 0.1700(4) 0.0581(12) Uani 1 1 d . . .
O8 O 0.3023(3) 0.0179(3) 0.2401(3) 0.0595(12) Uani 1 1 d . . .
N1 N 0.1447(3) 0.3989(4) -0.0144(4) 0.0530(14) Uani 1 1 d . . .
N2 N 0.4569(3) 0.3482(4) 0.1045(4) 0.0497(14) Uani 1 1 d . . .
N3 N 0.3246(4) 0.0754(4) 0.0590(4) 0.0536(14) Uani 1 1 d . . .
N4 N 0.1868(4) 0.2501(4) 0.3038(4) 0.0579(15) Uani 1 1 d . . .
C1 C 0.1230(4) 0.3737(5) 0.0820(6) 0.0537(18) Uani 1 1 d . . .
C2 C 0.0310(5) 0.3472(5) 0.1211(6) 0.0604(19) Uani 1 1 d . . .
C3 C -0.0422(5) 0.3499(5) 0.0586(6) 0.062(2) Uani 1 1 d . . .
H3 H -0.1059 0.3326 0.0823 0.074 Uiso 1 1 calc R . .
C4 C -0.0208(5) 0.3793(5) -0.0426(6) 0.0624(19) Uani 1 1 d . . .
H4 H -0.0712 0.3833 -0.0877 0.075 Uiso 1 1 calc R . .
C5 C 0.0696(4) 0.4015(5) -0.0759(5) 0.0540(18) Uani 1 1 d . . .
H5 H 0.0822 0.4198 -0.1446 0.065 Uiso 1 1 calc R . .
C6 C 0.3800(4) 0.3940(5) 0.0509(5) 0.0497(17) Uani 1 1 d . . .
C7 C 0.3432(5) 0.4959(6) 0.0439(5) 0.0558(18) Uani 1 1 d . . .
C8 C 0.3857(5) 0.5563(6) 0.0933(5) 0.064(2) Uani 1 1 d . . .
H8 H 0.3617 0.6264 0.0898 0.076 Uiso 1 1 calc R . .
C9 C 0.4668(5) 0.5085(6) 0.1494(5) 0.0609(19) Uani 1 1 d . . .
H9 H 0.4998 0.5475 0.1839 0.073 Uiso 1 1 calc R . .
C10 C 0.4993(5) 0.4085(5) 0.1556(5) 0.0542(17) Uani 1 1 d . . .
H10 H 0.5529 0.3787 0.1964 0.065 Uiso 1 1 calc R . .
C11 C 0.3948(5) 0.1326(5) 0.0592(5) 0.0541(18) Uani 1 1 d . . .
C12 C 0.4633(4) 0.1542(5) -0.0208(5) 0.0564(18) Uani 1 1 d . . .
C13 C 0.4607(5) 0.1131(5) -0.1011(6) 0.0614(19) Uani 1 1 d . . .
H13 H 0.5080 0.1239 -0.1550 0.074 Uiso 1 1 calc R . .
C14 C 0.3849(5) 0.0522(5) -0.1042(5) 0.0608(19) Uani 1 1 d . . .
H14 H 0.3797 0.0230 -0.1612 0.073 Uiso 1 1 calc R . .
C15 C 0.3213(5) 0.0367(5) -0.0259(5) 0.0611(19) Uani 1 1 d . . .
H15 H 0.2709 -0.0035 -0.0296 0.073 Uiso 1 1 calc R . .
C16 C 0.2191(5) 0.1717(5) 0.2585(6) 0.0556(18) Uani 1 1 d . . .
C17 C 0.2783(5) 0.0836(6) 0.3042(6) 0.0597(19) Uani 1 1 d . . .
C18 C 0.2989(5) 0.0747(6) 0.4004(6) 0.063(2) Uani 1 1 d . . .
H18 H 0.3362 0.0150 0.4332 0.076 Uiso 1 1 calc R . .
C19 C 0.2626(5) 0.1577(6) 0.4491(5) 0.066(2) Uani 1 1 d . . .
H19 H 0.2759 0.1544 0.5162 0.079 Uiso 1 1 calc R . .
C20 C 0.2092(5) 0.2418(6) 0.4016(5) 0.0630(19) Uani 1 1 d . . .
H20 H 0.1862 0.2970 0.4360 0.076 Uiso 1 1 calc R . .
C21 C 0.1120(5) 0.4417(5) 0.3095(5) 0.0570(18) Uani 1 1 d . . .
C22 C 0.0223(5) 0.4920(6) 0.3425(6) 0.066(2) Uani 1 1 d . A .
C23 C 0.0152(5) 0.5758(6) 0.3888(6) 0.073(2) Uani 1 1 d D . .
C24 C 0.0980(7) 0.6152(6) 0.4034(6) 0.081(2) Uani 1 1 d . A .
H24 H 0.0920 0.6733 0.4347 0.098 Uiso 1 1 calc R . .
C25 C 0.1902(7) 0.5694(7) 0.3721(6) 0.081(2) Uani 1 1 d D . .
C26 C 0.1929(5) 0.4868(6) 0.3256(6) 0.068(2) Uani 1 1 d . A .
C27 C 0.2657(5) 0.4297(6) -0.1695(5) 0.0603(19) Uani 1 1 d . . .
C28 C 0.2677(6) 0.3414(7) -0.2096(7) 0.079(2) Uani 1 1 d . B .
C29 C 0.2809(7) 0.3374(9) -0.3096(8) 0.104(4) Uani 1 1 d D . .
C30 C 0.2926(6) 0.4218(11) -0.3751(7) 0.096(4) Uani 1 1 d . B .
H30 H 0.3026 0.4198 -0.4437 0.115 Uiso 1 1 calc R . .
C31 C 0.2893(6) 0.5080(9) -0.3381(7) 0.086(3) Uani 1 1 d D . .
C32 C 0.2767(5) 0.5123(7) -0.2409(6) 0.066(2) Uani 1 1 d . B .
C33 C 0.5888(5) 0.1930(5) 0.1720(5) 0.0584(18) Uani 1 1 d . . .
C34 C 0.6864(5) 0.1974(6) 0.1389(7) 0.066(2) Uani 1 1 d . C .
C35 C 0.7713(7) 0.1517(6) 0.1875(8) 0.085(3) Uani 1 1 d D . .
C36 C 0.7589(5) 0.0911(6) 0.2765(7) 0.080(2) Uani 1 1 d . C .
H36 H 0.8148 0.0550 0.3111 0.096 Uiso 1 1 calc R . .
C37 C 0.6651(6) 0.0853(6) 0.3118(5) 0.080(2) Uani 1 1 d D . .
C38 C 0.5818(5) 0.1342(7) 0.2631(6) 0.076(2) Uani 1 1 d . C .
C39 C 0.1698(5) -0.0127(5) 0.1350(5) 0.0561(18) Uani 1 1 d . . .
C40 C 0.1998(5) -0.1155(6) 0.1458(6) 0.0610(19) Uani 1 1 d . D .
C41 C 0.1356(6) -0.1830(6) 0.1449(6) 0.073(2) Uani 1 1 d D . .
C42 C 0.0362(6) -0.1513(6) 0.1359(6) 0.075(2) Uani 1 1 d . D .
H42 H -0.0087 -0.1988 0.1398 0.090 Uiso 1 1 calc R . .
C43 C 0.0012(5) -0.0505(7) 0.1213(6) 0.075(2) Uani 1 1 d D . .
C44 C 0.0693(5) 0.0169(5) 0.1216(6) 0.0632(19) Uani 1 1 d . D .
B1 B 0.1268(6) 0.3495(7) 0.2472(6) 0.061(2) Uani 1 1 d . . .
B2 B 0.2521(6) 0.4273(6) -0.0525(6) 0.058(2) Uani 1 1 d . . .
B3 B 0.4963(6) 0.2336(6) 0.1062(6) 0.058(2) Uani 1 1 d . . .
B4 B 0.2467(6) 0.0607(6) 0.1500(6) 0.058(2) Uani 1 1 d . . .
C45 C 0.2064(7) 0.7993(6) 0.5061(7) 0.080(2) Uani 1 1 d . . .
H45 H 0.2738 0.7693 0.5172 0.096 Uiso 1 1 calc R . .
C46 C 0.1810(7) 0.8570(7) 0.4167(7) 0.086(3) Uani 1 1 d . . .
H46 H 0.2317 0.8690 0.3665 0.103 Uiso 1 1 calc R . .
C47 C 0.0814(8) 0.8971(7) 0.4005(7) 0.091(3) Uani 1 1 d . . .
H47 H 0.0635 0.9333 0.3380 0.109 Uiso 1 1 calc R . .
C48 C 0.0106(7) 0.8847(8) 0.4733(8) 0.097(3) Uani 1 1 d . . .
H48 H -0.0566 0.9153 0.4622 0.117 Uiso 1 1 calc R . .
C49 C 0.0320(7) 0.8300(8) 0.5619(8) 0.093(3) Uani 1 1 d . . .
H49 H -0.0199 0.8214 0.6116 0.112 Uiso 1 1 calc R . .
C50 C 0.1299(9) 0.7866(7) 0.5799(6) 0.092(3) Uani 1 1 d . . .
H50 H 0.1453 0.7482 0.6422 0.111 Uiso 1 1 calc R . .
C51 C 0.5345(7) 0.1793(9) -0.3741(8) 0.097(3) Uani 1 1 d . . .
H51 H 0.5411 0.1192 -0.3276 0.116 Uiso 1 1 calc R . .
C52 C 0.5003(7) 0.1803(8) -0.4657(8) 0.097(3) Uani 1 1 d . . .
H52 H 0.4858 0.1196 -0.4831 0.117 Uiso 1 1 calc R . .
C53 C 0.4865(7) 0.2705(10) -0.5344(8) 0.109(3) Uani 1 1 d . . .
H53 H 0.4614 0.2719 -0.5970 0.130 Uiso 1 1 calc R . .
C54 C 0.5112(8) 0.3562(9) -0.5063(12) 0.118(4) Uani 1 1 d . . .
H54 H 0.5011 0.4175 -0.5510 0.141 Uiso 1 1 calc R . .
C55 C 0.5501(7) 0.3574(11) -0.4156(12) 0.127(4) Uani 1 1 d . . .
H55 H 0.5693 0.4165 -0.3992 0.153 Uiso 1 1 calc R . .
C56 C 0.5590(7) 0.2673(10) -0.3512(9) 0.112(3) Uani 1 1 d . . .
H56 H 0.5831 0.2659 -0.2881 0.134 Uiso 1 1 calc R . .

loop_
_atom_site_aniso_label
_atom_site_aniso_U_11
_atom_site_aniso_U_22
_atom_site_aniso_U_33
_atom_site_aniso_U_23
_atom_site_aniso_U_13
_atom_site_aniso_U_12
F1 0.069(3) 0.090(3) 0.098(4) -0.041(3) -0.002(2) -0.001(2)
F2A 0.078(4) 0.077(4) 0.104(5) -0.045(4) -0.009(3) 0.009(3)
F2B 0.103(16) 0.081(15) 0.13(2) -0.005(13) 0.026(12) -0.060(12)
F3 0.068(3) 0.092(3) 0.082(3) -0.026(3) 0.003(2) -0.019(2)
F4 0.098(3) 0.071(3) 0.083(3) -0.027(3) -0.025(2) 0.006(2)
F5A 0.102(6) 0.128(9) 0.101(7) -0.061(6) -0.022(5) 0.024(5)
F5B 0.112(11) 0.22(2) 0.071(11) 0.028(11) 0.003(7) -0.068(11)
F6 0.075(3) 0.087(4) 0.079(3) 0.009(3) -0.014(2) -0.021(2)
F7 0.073(3) 0.093(4) 0.093(4) 0.017(3) -0.014(2) -0.020(2)
F8A 0.092(4) 0.093(5) 0.062(5) 0.013(4) -0.026(3) -0.017(3)
F8B 0.15(2) 0.13(2) 0.13(2) 0.008(15) -0.022(15) -0.036(16)
F9 0.082(3) 0.145(5) 0.066(3) 0.001(3) -0.007(2) -0.019(3)
F10 0.066(2) 0.057(3) 0.097(3) -0.019(2) -0.008(2) -0.001(2)
F11A 0.083(5) 0.056(6) 0.085(6) -0.004(4) -0.010(4) -0.009(4)
F11B 0.067(6) 0.081(7) 0.121(9) -0.038(6) -0.017(5) -0.009(5)
F12 0.078(3) 0.063(3) 0.126(4) -0.026(3) -0.030(3) -0.003(2)
O1 0.055(3) 0.058(3) 0.061(3) -0.010(2) -0.009(2) -0.008(2)
O2 0.069(3) 0.059(3) 0.053(3) -0.014(3) -0.002(2) -0.006(2)
O3 0.052(2) 0.055(3) 0.059(3) -0.010(2) -0.009(2) 0.000(2)
O4 0.065(3) 0.048(3) 0.055(3) -0.007(2) -0.008(2) -0.010(2)
O5 0.057(2) 0.048(3) 0.056(3) -0.005(2) -0.013(2) -0.007(2)
O6 0.052(2) 0.062(3) 0.056(3) -0.005(2) -0.006(2) -0.003(2)
O7 0.068(3) 0.051(3) 0.056(3) -0.013(2) -0.004(2) -0.005(2)
O8 0.069(3) 0.051(3) 0.055(3) -0.004(3) -0.003(2) -0.004(2)
N1 0.045(3) 0.057(4) 0.053(4) -0.005(3) -0.004(3) 0.001(2)
N2 0.036(3) 0.058(4) 0.050(4) -0.003(3) -0.003(2) 0.003(2)
N3 0.062(3) 0.046(3) 0.053(4) -0.007(3) -0.006(3) -0.006(3)
N4 0.060(3) 0.060(4) 0.055(4) -0.015(3) 0.003(3) -0.008(3)
C1 0.042(4) 0.048(4) 0.073(6) -0.019(4) -0.008(4) -0.002(3)
C2 0.054(4) 0.052(5) 0.078(6) -0.013(4) -0.007(4) -0.011(3)
C3 0.044(4) 0.052(5) 0.090(6) -0.018(4) 0.006(4) -0.007(3)
C4 0.059(4) 0.063(5) 0.067(6) -0.009(4) -0.013(4) -0.012(3)
C5 0.049(4) 0.052(4) 0.062(5) -0.007(4) -0.014(3) -0.004(3)
C6 0.052(4) 0.041(4) 0.058(5) -0.012(4) 0.008(3) -0.013(3)
C7 0.054(4) 0.067(5) 0.049(5) -0.011(4) 0.000(3) -0.015(4)
C8 0.056(4) 0.063(5) 0.068(5) -0.006(4) 0.008(4) -0.008(4)
C9 0.055(4) 0.058(5) 0.072(5) -0.021(4) -0.010(4) -0.003(3)
C10 0.053(4) 0.058(5) 0.052(4) -0.008(4) -0.007(3) -0.009(3)
C11 0.055(4) 0.047(4) 0.057(5) -0.009(4) -0.017(3) 0.010(3)
C12 0.045(4) 0.061(5) 0.060(5) -0.011(4) -0.009(3) 0.007(3)
C13 0.064(4) 0.057(5) 0.057(5) -0.011(4) 0.003(3) 0.004(4)
C14 0.067(4) 0.061(5) 0.053(5) -0.014(4) -0.001(4) -0.002(4)
C15 0.066(4) 0.060(5) 0.055(5) -0.003(4) -0.012(4) -0.004(3)
C16 0.054(4) 0.052(5) 0.060(5) -0.007(4) 0.001(3) -0.009(3)
C17 0.059(4) 0.064(5) 0.058(5) -0.015(4) 0.001(4) -0.008(4)
C18 0.057(4) 0.065(5) 0.065(6) -0.008(4) -0.001(4) -0.007(4)
C19 0.080(5) 0.064(5) 0.046(5) 0.004(4) -0.001(4) -0.003(4)
C20 0.070(4) 0.068(5) 0.053(5) -0.013(4) 0.002(4) -0.014(4)
C21 0.061(4) 0.055(5) 0.054(5) -0.006(4) -0.005(3) -0.007(3)
C22 0.055(4) 0.066(5) 0.076(6) -0.016(4) -0.001(4) -0.003(4)
C23 0.080(5) 0.073(6) 0.060(5) -0.017(4) 0.000(4) 0.011(5)
C24 0.113(7) 0.060(5) 0.081(7) -0.026(5) -0.006(5) -0.027(5)
C25 0.099(6) 0.076(6) 0.067(6) -0.014(5) 0.002(5) -0.012(5)
C26 0.067(5) 0.062(5) 0.069(5) -0.008(4) 0.011(4) -0.001(4)
C27 0.056(4) 0.071(5) 0.053(5) -0.014(4) -0.009(3) 0.002(4)
C28 0.066(5) 0.091(7) 0.079(7) -0.011(6) -0.009(4) -0.007(4)
C29 0.091(6) 0.144(11) 0.078(8) -0.067(8) -0.028(5) 0.038(6)
C30 0.058(5) 0.172(12) 0.043(6) -0.011(7) 0.001(4) 0.015(6)
C31 0.060(5) 0.127(9) 0.069(7) -0.023(7) 0.006(4) -0.004(5)
C32 0.058(4) 0.078(6) 0.061(6) -0.011(5) -0.005(4) -0.007(4)
C33 0.059(4) 0.059(5) 0.055(5) 0.000(4) -0.010(3) -0.006(3)
C34 0.052(4) 0.053(5) 0.094(6) -0.011(4) -0.015(4) -0.008(3)
C35 0.074(6) 0.055(5) 0.122(9) -0.007(5) -0.025(5) 0.001(4)
C36 0.055(5) 0.071(6) 0.111(8) -0.001(5) -0.026(5) -0.005(4)
C37 0.088(6) 0.085(6) 0.068(6) -0.010(5) -0.022(5) -0.007(5)
C38 0.049(4) 0.092(6) 0.083(6) -0.013(5) -0.011(4) -0.002(4)
C39 0.053(4) 0.055(5) 0.057(5) -0.003(4) 0.002(3) -0.004(3)
C40 0.057(4) 0.056(5) 0.072(5) -0.017(4) -0.007(4) -0.005(4)
C41 0.081(5) 0.059(6) 0.077(6) -0.013(4) -0.007(4) -0.005(4)
C42 0.081(5) 0.056(5) 0.093(7) -0.023(5) -0.002(4) -0.017(4)
C43 0.070(5) 0.085(7) 0.073(6) -0.011(5) -0.010(4) -0.016(5)
C44 0.069(4) 0.047(5) 0.074(5) -0.011(4) -0.015(4) -0.003(4)
B1 0.056(5) 0.077(6) 0.051(5) -0.016(5) -0.002(4) -0.007(4)
B2 0.056(4) 0.053(5) 0.061(6) -0.002(4) -0.008(4) 0.002(4)
B3 0.055(5) 0.050(5) 0.064(6) -0.008(4) 0.004(4) -0.001(4)
B4 0.058(5) 0.056(5) 0.060(6) -0.012(4) -0.011(4) -0.003(4)
C45 0.099(6) 0.069(6) 0.071(6) -0.007(5) -0.007(5) -0.012(5)
C46 0.097(6) 0.072(6) 0.093(8) -0.014(5) 0.004(5) -0.027(5)
C47 0.114(7) 0.078(6) 0.074(7) -0.001(5) 0.006(6) -0.012(5)
C48 0.090(6) 0.111(8) 0.081(7) -0.006(6) 0.006(6) 0.000(5)
C49 0.086(6) 0.091(7) 0.111(9) -0.040(7) 0.022(6) -0.031(5)
C50 0.159(9) 0.079(6) 0.048(5) -0.020(5) 0.018(6) -0.048(6)
C51 0.098(7) 0.099(8) 0.086(8) 0.000(6) -0.006(6) -0.004(6)
C52 0.099(7) 0.087(8) 0.090(8) 0.011(6) 0.017(6) -0.005(5)
C53 0.080(6) 0.123(10) 0.112(9) -0.022(8) 0.006(5) 0.013(6)
C54 0.090(7) 0.086(9) 0.163(13) -0.005(8) 0.017(7) -0.001(6)
C55 0.081(7) 0.135(12) 0.163(13) -0.022(11) 0.001(7) -0.011(7)
C56 0.095(7) 0.107(9) 0.130(10) -0.013(9) -0.001(6) -0.016(6)

loop_
_atom_type_symbol
_atom_type_description
_atom_type_scat_dispersion_real
_atom_type_scat_dispersion_imag
_atom_type_scat_source
C C 0.0033 0.0016 'International Tables Vol C Tables 4.2.6.8 and 6.1.1.4'
H H 0.0000 0.0000 'International Tables Vol C Tables 4.2.6.8 and 6.1.1.4'
B B 0.0013 0.0007 'International Tables Vol C Tables 4.2.6.8 and 6.1.1.4'
N N 0.0061 0.0033 'International Tables Vol C Tables 4.2.6.8 and 6.1.1.4'
O O 0.0106 0.0060 'International Tables Vol C Tables 4.2.6.8 and 6.1.1.4'
F F 0.0171 0.0103 'International Tables Vol C Tables 4.2.6.8 and 6.1.1.4'

loop_
_geom_angle_atom_site_label_1
_geom_angle_atom_site_label_2
_geom_angle_atom_site_label_3
_geom_angle
C1 O1 B1 106.0(5)
C2 O2 B1 106.5(5)
C6 O3 B2 106.8(5)
C7 O4 B2 108.1(5)
C11 O5 B3 106.6(5)
C12 O6 B3 107.8(5)
C16 O7 B4 107.2(5)
C17 O8 B4 107.3(5)
C1 N1 C5 116.6(5)
C1 N1 B2 120.4(6)
C5 N1 B2 122.9(6)
C6 N2 C10 116.1(6)
C6 N2 B3 120.8(6)
C10 N2 B3 123.0(5)
C11 N3 C15 115.6(6)
C11 N3 B4 120.5(6)
C15 N3 B4 123.8(6)
C16 N4 C20 117.4(7)
C16 N4 B1 120.4(6)
C20 N4 B1 122.1(6)
O1 C1 N1 124.2(6)
O1 C1 C2 111.8(7)
N1 C1 C2 123.9(7)
O2 C2 C3 131.1(6)
O2 C2 C1 110.5(6)
C3 C2 C1 118.4(8)
C2 C3 C4 118.0(7)
C2 C3 H3 121.0
C4 C3 H3 121.0
C5 C4 C3 120.8(7)
C5 C4 H4 119.6
C3 C4 H4 119.6
C4 C5 N1 122.3(7)
C4 C5 H5 118.9
N1 C5 H5 118.9
O3 C6 N2 124.2(6)
O3 C6 C7 112.0(6)
N2 C6 C7 123.8(6)
O4 C7 C8 129.8(7)
O4 C7 C6 109.8(6)
C8 C7 C6 120.4(7)
C7 C8 C9 115.9(7)
C7 C8 H8 122.0
C9 C8 H8 122.0
C10 C9 C8 121.8(7)
C10 C9 H9 119.1
C8 C9 H9 119.1
C9 C10 N2 121.9(6)
C9 C10 H10 119.0
N2 C10 H10 119.0
N3 C11 O5 123.7(6)
N3 C11 C12 124.1(7)
O5 C11 C12 112.2(6)
C13 C12 O6 131.0(7)
C13 C12 C11 119.2(7)
O6 C12 C11 109.8(6)
C12 C13 C14 118.0(7)
C12 C13 H13 121.0
C14 C13 H13 121.0
C15 C14 C13 119.3(7)
C15 C14 H14 120.4
C13 C14 H14 120.4
C14 C15 N3 123.8(7)
C14 C15 H15 118.1
N3 C15 H15 118.1
O7 C16 N4 125.2(7)
O7 C16 C17 112.3(6)
N4 C16 C17 122.5(7)
O8 C17 C18 130.4(7)
O8 C17 C16 109.4(7)
C18 C17 C16 120.1(7)
C17 C18 C19 117.2(7)
C17 C18 H18 121.4
C19 C18 H18 121.4
C20 C19 C18 120.7(7)
C20 C19 H19 119.7
C18 C19 H19 119.7
C19 C20 N4 122.0(7)
C19 C20 H20 119.0
N4 C20 H20 119.0
C22 C21 C26 112.1(7)
C22 C21 B1 126.6(6)
C26 C21 B1 120.9(6)
F1 C22 C21 119.6(7)
F1 C22 C23 117.1(6)
C21 C22 C23 123.2(7)
F2A C23 C24 119.8(8)
F2A C23 C22 118.8(7)
C24 C23 C22 121.4(6)
C23 C24 C25 118.8(8)
C23 C24 H24 120.6
C25 C24 H24 120.6
F2B C25 C24 124.9(12)
F2B C25 C26 117.7(11)
C24 C25 C26 117.4(8)
F3 C26 C25 116.3(7)
F3 C26 C21 116.5(7)
C25 C26 C21 127.0(7)
C32 C27 C28 112.5(8)
C32 C27 B2 127.5(7)
C28 C27 B2 120.1(7)
F4 C28 C29 120.3(9)
F4 C28 C27 116.5(8)
C29 C28 C27 123.2(9)
F5A C29 C30 123.3(11)
F5A C29 C28 115.8(11)
C30 C29 C28 120.8(9)
C31 C30 C29 116.9(9)
C31 C30 H30 121.6
C29 C30 H30 121.6
F5B C31 C30 116.0(12)
F5B C31 C32 121.4(12)
C30 C31 C32 122.6(10)
F6 C32 C31 117.5(9)
F6 C32 C27 118.5(7)
C31 C32 C27 124.0(9)
C34 C33 C38 112.1(7)
C34 C33 B3 123.7(7)
C38 C33 B3 123.3(6)
F7 C34 C33 118.5(6)
F7 C34 C35 114.8(7)
C33 C34 C35 126.7(9)
F8B C35 C36 113.0(12)
F8B C35 C34 128.8(14)
C36 C35 C34 118.1(9)
C37 C36 C35 117.2(8)
C37 C36 H36 121.4
C35 C36 H36 121.4
C36 C37 F8A 117.8(8)
C36 C37 C38 123.5(8)
F8A C37 C38 118.7(8)
F9 C38 C37 116.8(8)
F9 C38 C33 120.8(7)
C37 C38 C33 122.4(7)
C44 C39 C40 114.2(6)
C44 C39 B4 125.1(6)
C40 C39 B4 120.4(6)
F10 C40 C41 117.8(7)
F10 C40 C39 118.8(6)
C41 C40 C39 123.4(6)
F11A C41 C42 120.9(8)
F11A C41 C40 118.2(7)
C42 C41 C40 120.7(7)
C41 C42 C43 119.3(7)
C41 C42 H42 120.3
C43 C42 H42 120.3
F11B C43 C42 120.6(8)
F11B C43 C44 121.0(8)
C42 C43 C44 118.4(6)
F12 C44 C39 120.7(6)
F12 C44 C43 115.4(6)
C39 C44 C43 123.8(7)
O2 B1 O1 105.0(6)
O2 B1 N4 108.4(6)
O1 B1 N4 107.9(5)
O2 B1 C21 113.1(6)
O1 B1 C21 110.0(6)
N4 B1 C21 112.1(6)
O4 B2 O3 103.3(6)
O4 B2 N1 109.7(6)
O3 B2 N1 108.9(6)
O4 B2 C27 116.1(7)
O3 B2 C27 109.2(6)
N1 B2 C27 109.4(6)
O6 B3 O5 103.6(6)
O6 B3 N2 108.7(6)
O5 B3 N2 107.7(5)
O6 B3 C33 109.5(5)
O5 B3 C33 113.2(6)
N2 B3 C33 113.7(6)
O8 B4 O7 103.3(6)
O8 B4 N3 109.2(5)
O7 B4 N3 107.5(6)
O8 B4 C39 109.1(6)
O7 B4 C39 115.1(6)
N3 B4 C39 112.2(6)
C46 C45 C50 118.2(9)
C46 C45 H45 120.9
C50 C45 H45 120.9
C45 C46 C47 120.0(8)
C45 C46 H46 120.0
C47 C46 H46 120.0
C48 C47 C46 119.9(9)
C48 C47 H47 120.1
C46 C47 H47 120.1
C47 C48 C49 122.0(9)
C47 C48 H48 119.0
C49 C48 H48 119.0
C48 C49 C50 119.7(9)
C48 C49 H49 120.1
C50 C49 H49 120.1
C49 C50 C45 120.0(9)
C49 C50 H50 120.0
C45 C50 H50 120.0
C52 C51 C56 118.8(11)
C52 C51 H51 120.6
C56 C51 H51 120.6
C51 C52 C53 121.1(11)
C51 C52 H52 119.5
C53 C52 H52 119.5
C54 C53 C52 117.1(11)
C54 C53 H53 121.4
C52 C53 H53 121.4
C53 C54 C55 123.5(13)
C53 C54 H54 118.2
C55 C54 H54 118.2
C56 C55 C54 116.1(13)
C56 C55 H55 121.9
C54 C55 H55 121.9
C51 C56 C55 123.2(13)
C51 C56 H56 118.4
C55 C56 H56 118.4

loop_
_geom_bond_atom_site_label_1
_geom_bond_atom_site_label_2
_geom_bond_distance
F1 C22 1.345(8)
F2A C23 1.361(6)
F2B C25 1.347(7)
F3 C26 1.365(7)
F4 C28 1.378(10)
F5A C29 1.350(7)
F5B C31 1.336(7)
F6 C32 1.340(9)
F7 C34 1.346(9)
F8A C37 1.343(6)
F8B C35 1.341(7)
F9 C38 1.342(8)
F10 C40 1.339(7)
F11A C41 1.339(6)
F11B C43 1.337(6)
F12 C44 1.350(8)
O1 C1 1.326(8)
O1 B1 1.496(9)
O2 C2 1.342(9)
O2 B1 1.476(9)
O3 C6 1.321(7)
O3 B2 1.508(9)
O4 C7 1.347(8)
O4 B2 1.472(9)
O5 C11 1.341(8)
O5 B3 1.511(9)
O6 C12 1.350(8)
O6 B3 1.509(9)
O7 C16 1.298(8)
O7 B4 1.510(9)
O8 C17 1.343(8)
O8 B4 1.492(9)
N1 C1 1.340(9)
N1 C5 1.368(8)
N1 B2 1.592(9)
N2 C6 1.334(8)
N2 C10 1.381(8)
N2 B3 1.559(10)
N3 C11 1.324(8)
N3 C15 1.368(9)
N3 B4 1.583(10)
N4 C16 1.319(8)
N4 C20 1.390(9)
N4 B1 1.581(10)
C1 C2 1.396(9)
C2 C3 1.358(9)
C3 C4 1.410(10)
C3 H3 0.9500
C4 C5 1.337(9)
C4 H4 0.9500
C5 H5 0.9500
C6 C7 1.385(9)
C7 C8 1.367(9)
C8 C9 1.403(9)
C8 H8 0.9500
C9 C10 1.349(9)
C9 H9 0.9500
C10 H10 0.9500
C11 C12 1.410(9)
C12 C13 1.325(9)
C13 C14 1.427(9)
C13 H13 0.9500
C14 C15 1.339(9)
C14 H14 0.9500
C15 H15 0.9500
C16 C17 1.413(9)
C17 C18 1.361(10)
C18 C19 1.407(10)
C18 H18 0.9500
C19 C20 1.350(9)
C19 H19 0.9500
C20 H20 0.9500
C21 C22 1.375(9)
C21 C26 1.390(10)
C21 B1 1.609(11)
C22 C23 1.381(10)
C23 C24 1.361(10)
C24 C25 1.370(11)
C24 H24 0.9500
C25 C26 1.376(11)
C27 C32 1.389(10)
C27 C28 1.396(11)
C27 B2 1.608(11)
C28 C29 1.387(13)
C29 C30 1.364(13)
C30 C31 1.345(13)
C30 H30 0.9500
C31 C32 1.349(12)
C33 C34 1.370(9)
C33 C38 1.383(10)
C33 B3 1.578(10)
C34 C35 1.382(10)
C35 C36 1.379(12)
C36 C37 1.333(10)
C36 H36 0.9500
C37 C38 1.377(10)
C39 C44 1.372(9)
C39 C40 1.378(9)
C39 B4 1.601(10)
C40 C41 1.367(10)
C41 C42 1.352(10)
C42 C43 1.362(10)
C42 H42 0.9500
C43 C44 1.403(10)
C45 C46 1.387(11)
C45 C50 1.405(11)
C45 H45 0.9500
C46 C47 1.391(11)
C46 H46 0.9500
C47 C48 1.342(11)
C47 H47 0.9500
C48 C49 1.351(13)
C48 H48 0.9500
C49 C50 1.383(12)
C49 H49 0.9500
C50 H50 0.9500
C51 C52 1.380(13)
C51 C56 1.382(13)
C51 H51 0.9500
C52 C53 1.418(13)
C52 H52 0.9500
C53 C54 1.384(14)
C53 H53 0.9500
C54 C55 1.401(16)
C54 H54 0.9500
C55 C56 1.386(15)
C55 H55 0.9500
C56 H56 0.9500

loop_
_geom_torsion_atom_site_label_1
_geom_torsion_atom_site_label_2
_geom_torsion_atom_site_label_3
_geom_torsion_atom_site_label_4
_geom_torsion
B1 O1 C1 N1 176.2(6)
B1 O1 C1 C2 0.0(7)
C5 N1 C1 O1 -173.4(6)
B2 N1 C1 O1 4.7(9)
C5 N1 C1 C2 2.3(9)
B2 N1 C1 C2 -179.6(6)
B1 O2 C2 C3 -171.9(8)
B1 O2 C2 C1 5.6(7)
O1 C1 C2 O2 -3.6(8)
N1 C1 C2 O2 -179.9(6)
O1 C1 C2 C3 174.2(6)
N1 C1 C2 C3 -2.1(10)
O2 C2 C3 C4 177.4(7)
C1 C2 C3 C4 0.1(10)
C2 C3 C4 C5 1.4(10)
C3 C4 C5 N1 -1.2(11)
C1 N1 C5 C4 -0.7(9)
B2 N1 C5 C4 -178.7(6)
B2 O3 C6 N2 -179.1(6)
B2 O3 C6 C7 -0.9(7)
C10 N2 C6 O3 178.9(6)
B3 N2 C6 O3 0.0(9)
C10 N2 C6 C7 0.8(9)
B3 N2 C6 C7 -178.0(6)
B2 O4 C7 C8 178.4(7)
B2 O4 C7 C6 -0.8(7)
O3 C6 C7 O4 1.1(8)
N2 C6 C7 O4 179.3(6)
O3 C6 C7 C8 -178.2(6)
N2 C6 C7 C8 0.1(10)
O4 C7 C8 C9 -178.9(6)
C6 C7 C8 C9 0.2(10)
C7 C8 C9 C10 -1.4(10)
C8 C9 C10 N2 2.4(10)
C6 N2 C10 C9 -2.0(9)
B3 N2 C10 C9 176.8(6)
C15 N3 C11 O5 179.6(5)
B4 N3 C11 O5 3.4(9)
C15 N3 C11 C12 -0.1(9)
B4 N3 C11 C12 -176.3(6)
B3 O5 C11 N3 179.3(6)
B3 O5 C11 C12 -1.0(7)
B3 O6 C12 C13 -176.9(7)
B3 O6 C12 C11 1.0(7)
N3 C11 C12 C13 -2.1(10)
O5 C11 C12 C13 178.2(6)
N3 C11 C12 O6 179.7(6)
O5 C11 C12 O6 0.0(7)
O6 C12 C13 C14 -179.4(6)
C11 C12 C13 C14 2.9(10)
C12 C13 C14 C15 -1.7(10)
C13 C14 C15 N3 -0.6(10)
C11 N3 C15 C14 1.4(9)
B4 N3 C15 C14 177.5(6)
B4 O7 C16 N4 -177.3(6)
B4 O7 C16 C17 0.7(7)
C20 N4 C16 O7 174.8(6)
B1 N4 C16 O7 -6.2(10)
C20 N4 C16 C17 -3.0(9)
B1 N4 C16 C17 176.0(6)
B4 O8 C17 C18 171.0(7)
B4 O8 C17 C16 -6.1(7)
O7 C16 C17 O8 3.6(8)
N4 C16 C17 O8 -178.3(6)
O7 C16 C17 C18 -173.9(6)
N4 C16 C17 C18 4.2(10)
O8 C17 C18 C19 -179.6(7)
C16 C17 C18 C19 -2.7(10)
C17 C18 C19 C20 0.4(10)
C18 C19 C20 N4 0.7(10)
C16 N4 C20 C19 0.6(9)
B1 N4 C20 C19 -178.3(6)
C26 C21 C22 F1 179.8(7)
B1 C21 C22 F1 6.9(12)
C26 C21 C22 C23 -1.8(11)
B1 C21 C22 C23 -174.6(8)
F1 C22 C23 F2A 0.1(11)
C21 C22 C23 F2A -178.4(7)
F1 C22 C23 C24 179.5(7)
C21 C22 C23 C24 1.0(13)
F2A C23 C24 C25 178.7(8)
C22 C23 C24 C25 -0.7(13)
C23 C24 C25 F2B -177.7(13)
C23 C24 C25 C26 1.3(13)
F2B C25 C26 F3 2.0(14)
C24 C25 C26 F3 -177.1(7)
F2B C25 C26 C21 176.7(12)
C24 C25 C26 C21 -2.4(13)
C22 C21 C26 F3 177.3(6)
B1 C21 C26 F3 -9.5(10)
C22 C21 C26 C25 2.5(12)
B1 C21 C26 C25 175.8(8)
C32 C27 C28 F4 -176.8(6)
B2 C27 C28 F4 3.3(9)
C32 C27 C28 C29 1.1(10)
B2 C27 C28 C29 -178.8(7)
F4 C28 C29 F5A -1.3(12)
C27 C28 C29 F5A -179.1(7)
F4 C28 C29 C30 177.5(8)
C27 C28 C29 C30 -0.3(13)
F5A C29 C30 C31 178.0(8)
C28 C29 C30 C31 -0.8(13)
C29 C30 C31 F5B -175.6(10)
C29 C30 C31 C32 1.0(12)
F5B C31 C32 F6 -0.9(13)
C30 C31 C32 F6 -177.3(7)
F5B C31 C32 C27 176.3(10)
C30 C31 C32 C27 -0.1(12)
C28 C27 C32 F6 176.3(6)
B2 C27 C32 F6 -3.8(11)
C28 C27 C32 C31 -0.9(10)
B2 C27 C32 C31 179.0(7)
C38 C33 C34 F7 -178.7(7)
B3 C33 C34 F7 11.7(11)
C38 C33 C34 C35 -1.0(12)
B3 C33 C34 C35 -170.6(8)
F7 C34 C35 F8B 6.2(19)
C33 C34 C35 F8B -171.5(16)
F7 C34 C35 C36 -178.9(7)
C33 C34 C35 C36 3.4(13)
F8B C35 C36 C37 172.2(14)
C34 C35 C36 C37 -3.5(13)
C35 C36 C37 F8A 179.2(8)
C35 C36 C37 C38 1.7(14)
C36 C37 C38 F9 177.7(8)
F8A C37 C38 F9 0.2(12)
C36 C37 C38 C33 0.7(14)
F8A C37 C38 C33 -176.7(8)
C34 C33 C38 F9 -177.9(7)
B3 C33 C38 F9 -8.2(12)
C34 C33 C38 C37 -1.1(12)
B3 C33 C38 C37 168.6(8)
C44 C39 C40 F10 178.2(6)
B4 C39 C40 F10 -8.5(10)
C44 C39 C40 C41 -0.9(11)
B4 C39 C40 C41 172.4(7)
F10 C40 C41 F11A 4.2(11)
C39 C40 C41 F11A -176.7(8)
F10 C40 C41 C42 178.9(7)
C39 C40 C41 C42 -2.0(13)
F11A C41 C42 C43 178.8(8)
C40 C41 C42 C43 4.2(13)
C41 C42 C43 F11B 176.4(9)
C41 C42 C43 C44 -3.5(12)
C40 C39 C44 F12 -178.9(7)
B4 C39 C44 F12 8.1(11)
C40 C39 C44 C43 1.6(11)
B4 C39 C44 C43 -171.4(7)
F11B C43 C44 F12 1.1(12)
C42 C43 C44 F12 -179.0(7)
F11B C43 C44 C39 -179.4(8)
C42 C43 C44 C39 0.6(12)
C2 O2 B1 O1 -5.4(7)
C2 O2 B1 N4 -120.5(6)
C2 O2 B1 C21 114.6(7)
C1 O1 B1 O2 3.3(7)
C1 O1 B1 N4 118.7(6)
C1 O1 B1 C21 -118.7(6)
C16 N4 B1 O2 64.7(8)
C20 N4 B1 O2 -116.4(6)
C16 N4 B1 O1 -48.5(8)
C20 N4 B1 O1 130.4(6)
C16 N4 B1 C21 -169.7(6)
C20 N4 B1 C21 9.2(9)
C22 C21 B1 O2 4.7(11)
C26 C21 B1 O2 -167.6(7)
C22 C21 B1 O1 121.7(8)
C26 C21 B1 O1 -50.6(9)
C22 C21 B1 N4 -118.3(8)
C26 C21 B1 N4 69.5(9)
C7 O4 B2 O3 0.2(7)
C7 O4 B2 N1 116.2(6)
C7 O4 B2 C27 -119.2(6)
C6 O3 B2 O4 0.4(7)
C6 O3 B2 N1 -116.1(6)
C6 O3 B2 C27 124.5(6)
C1 N1 B2 O4 -64.2(8)
C5 N1 B2 O4 113.8(7)
C1 N1 B2 O3 48.1(8)
C5 N1 B2 O3 -133.9(6)
C1 N1 B2 C27 167.4(6)
C5 N1 B2 C27 -14.6(9)
C32 C27 B2 O4 -9.0(10)
C28 C27 B2 O4 170.9(6)
C32 C27 B2 O3 -125.1(7)
C28 C27 B2 O3 54.8(8)
C32 C27 B2 N1 115.8(8)
C28 C27 B2 N1 -64.3(8)
C12 O6 B3 O5 -1.6(6)
C12 O6 B3 N2 -115.8(6)
C12 O6 B3 C33 119.4(6)
C11 O5 B3 O6 1.5(6)
C11 O5 B3 N2 116.6(6)
C11 O5 B3 C33 -116.9(6)
C6 N2 B3 O6 56.7(7)
C10 N2 B3 O6 -122.0(6)
C6 N2 B3 O5 -54.9(8)
C10 N2 B3 O5 126.4(6)
C6 N2 B3 C33 178.9(6)
C10 N2 B3 C33 0.2(9)
C34 C33 B3 O6 35.5(10)
C38 C33 B3 O6 -132.9(8)
C34 C33 B3 O5 150.5(7)
C38 C33 B3 O5 -17.9(10)
C34 C33 B3 N2 -86.2(8)
C38 C33 B3 N2 105.3(8)
C17 O8 B4 O7 6.3(7)
C17 O8 B4 N3 120.4(6)
C17 O8 B4 C39 -116.6(6)
C16 O7 B4 O8 -4.2(7)
C16 O7 B4 N3 -119.6(6)
C16 O7 B4 C39 114.7(7)
C11 N3 B4 O8 -57.9(8)
C15 N3 B4 O8 126.2(6)
C11 N3 B4 O7 53.5(8)
C15 N3 B4 O7 -122.4(6)
C11 N3 B4 C39 -179.0(6)
C15 N3 B4 C39 5.1(9)
C44 C39 B4 O8 127.8(7)
C40 C39 B4 O8 -44.8(9)
C44 C39 B4 O7 12.2(11)
C40 C39 B4 O7 -160.4(6)
C44 C39 B4 N3 -111.1(8)
C40 C39 B4 N3 76.3(8)
C50 C45 C46 C47 -2.5(13)
C45 C46 C47 C48 3.7(14)
C46 C47 C48 C49 -3.0(16)
C47 C48 C49 C50 1.3(16)
C48 C49 C50 C45 -0.2(14)
C46 C45 C50 C49 0.8(12)
C56 C51 C52 C53 -2.5(14)
C51 C52 C53 C54 1.6(13)
C52 C53 C54 C55 1.2(15)
C53 C54 C55 C56 -2.9(16)
C52 C51 C56 C55 0.6(15)
C54 C55 C56 C51 2.0(16)
